data_2000428
loop_
_publ_author_name
'Matsushita, N.'
'Taga, T.'
'Tsujikawa, I.'

_publ_section_title
;
 Structure of a one-dimensional Br-bridged Pt^II^-Pt^IV^ mixed-valence
 complex,
 <i>catena</i>-poly[bis(ethylenediamine)platinum(II,IV)-\m-bromo
 bis(hydrogensulfate)]
;
_journal_issue 11
_journal_name_full 'Acta Crystallographica Section C'
_journal_page_first 1936
_journal_page_last 1939
_journal_paper_doi 10.1107/S0108270192003457
_journal_volume 48
_journal_year 1992
_chemical_formula_moiety 'C8 H32 Br2 N8 Pt2,4(H1 O4 S1)'
_chemical_formula_sum 'C8 H36 Br2 N8 O16 Pt2 S4'
_chemical_formula_weight 1178.65
_symmetry_cell_setting orthorhombic
_symmetry_space_group_name_H-M 'I b a m'
_cell_angle_alpha 90
_cell_angle_beta 90
_cell_angle_gamma 90
_cell_formula_units_Z 2
_cell_length_a 9.263(2)
_cell_length_b 14.317(3)
_cell_length_c 11.036(5)
_cell_volume 1463.6(8)
_diffrn_radiation_type Mo
_diffrn_radiation_wavelength 0.71069
_exptl_absorpt_coefficient_mu 12.64
_exptl_crystal_density_diffrn 2.67
_exptl_crystal_F_000 1116
_cod_data_source_file as0571.cif
_cod_data_source_block as0571a
_cod_database_code 2000428

loop_
_atom_site_label
_atom_site_fract_x
_atom_site_fract_y
_atom_site_fract_z
_atom_site_U_iso_or_equiv
Pt .0 .0 .25 .0348(4)
Br .0 .0 .0258(3) .051(2)
S .3842(6) .2168(4) .0 .053(3)
O(1) .467(3) .2440(16) .1052(16) .17(2)
O(2) .344(3) .1229(13) .0 .11(2)
O(3) .278(3) .281(2) .0 .20(3)
N .1618(15) .0954(10) .2478(9) .058(7)
C .3001(17) .0463(14) .2865(17) .072(11)
H(1) .139 .147 .313 ?
H(2) .175 .127 .162 ?
H(3) .301 .034 .380 ?
H(4) .393 .082 .253 ?
H(5) .569 .220 .092 ?

loop_
_geom_bond_atom_site_label_1
_geom_bond_atom_site_label_2
_geom_bond_distance
Pt N 2.030(10)
N C 1.52(2)
S O(1) 1.45(2)
S O(2) 1.39(2)
S O(3) 1.35(3)
